data_4117727
loop_
_publ_author_name
'Allison L. Brazeau'
'Mikko M. H\"anninen'
'Heikki M. Tuononen'
'Nathan D. Jones'
'Paul J. Ragogna'

_publ_contact_author_address
;
Department of Chemistry, The University of Western Ontario, 
1151 Richmond St., London, Ontario, N6A 5B7, Canada
;
_publ_contact_author_email pragogna@uwo.ca
_publ_contact_author_fax 519-661-3022
_publ_contact_author_name 'Paul J. Ragogna'
_publ_contact_author_phone '519-661-2111 x 87048'
_publ_section_title
;
 Synthesis, Reactivity, and Computational Analysis of Halophosphines
 Supported by Dianionic Guanidinate Ligands
;
_journal_name_full 'Journal of the American Chemical Society'
_journal_page_first 5398
_journal_page_last 5414
_journal_paper_doi 10.1021/ja300587z
_journal_volume 134
_journal_year 2012
_chemical_formula_moiety '2(C37 H44 Cl2 N4 P2), 2(C2 H3 N), C Cl2'
_chemical_formula_sum 'C79 H94 Cl6 N10 P4'
_chemical_formula_weight 1520.22
_chemical_name_systematic
; 
 ? 
;
_space_group_IT_number 2
_symmetry_cell_setting triclinic
_symmetry_space_group_name_Hall '-P 1'
_symmetry_space_group_name_H-M 'P -1'
_atom_sites_solution_hydrogens geom
_atom_sites_solution_primary direct
_atom_sites_solution_secondary difmap
_audit_creation_method SHELXL-97
_cell_angle_alpha 65.35(3)
_cell_angle_beta 78.17(3)
_cell_angle_gamma 88.20(3)
_cell_formula_units_Z 1
_cell_length_a 11.562(2)
_cell_length_b 13.418(3)
_cell_length_c 14.712(3)
_cell_measurement_reflns_used 9961
_cell_measurement_temperature 150(2)
_cell_measurement_theta_max 24.29
_cell_measurement_theta_min 2.34
_cell_volume 2026.6(9)
_computing_cell_refinement 'Bruker SAINT'
_computing_data_collection 'Bruker APEX2'
_computing_data_reduction 'Bruker SAINT'
_computing_molecular_graphics 'Bruker SHELXTL'
_computing_publication_material 'Bruker SHELXTL'
_computing_structure_refinement 'SHELXL-97 (Sheldrick, 2008)'
_computing_structure_solution 'SHELXS-97 (Sheldrick, 2008)'
_diffrn_ambient_temperature 150(2)
_diffrn_measured_fraction_theta_full 0.996
_diffrn_measured_fraction_theta_max 0.996
_diffrn_measurement_device_type 'Bruker APEX-II CCD'
_diffrn_measurement_method '\f and \w scans'
_diffrn_radiation_monochromator graphite
_diffrn_radiation_source 'fine-focus sealed tube'
_diffrn_radiation_type MoK\a
_diffrn_radiation_wavelength 0.71073
_diffrn_reflns_av_R_equivalents 0.1067
_diffrn_reflns_av_sigmaI/netI 0.0779
_diffrn_reflns_limit_h_max 17
_diffrn_reflns_limit_h_min -17
_diffrn_reflns_limit_k_max 19
_diffrn_reflns_limit_k_min -19
_diffrn_reflns_limit_l_max 21
_diffrn_reflns_limit_l_min -21
_diffrn_reflns_number 122062
_diffrn_reflns_theta_full 32.01
_diffrn_reflns_theta_max 32.01
_diffrn_reflns_theta_min 1.67
_exptl_absorpt_coefficient_mu 0.339
_exptl_absorpt_correction_T_max 0.9866
_exptl_absorpt_correction_T_min 0.9572
_exptl_absorpt_correction_type multi-scan
_exptl_absorpt_process_details 'DENZO-SMN (Otwinowski & Minor, 1997)'
_exptl_crystal_colour colourless
_exptl_crystal_density_diffrn 1.246
_exptl_crystal_description block
_exptl_crystal_F_000 800
_exptl_crystal_size_max 0.13
_exptl_crystal_size_mid 0.04
_exptl_crystal_size_min 0.04
_refine_diff_density_max 1.196
_refine_diff_density_min -0.904
_refine_diff_density_rms 0.079
_refine_ls_extinction_method none
_refine_ls_goodness_of_fit_ref 1.010
_refine_ls_hydrogen_treatment constr
_refine_ls_matrix_type full
_refine_ls_number_parameters 442
_refine_ls_number_reflns 13992
_refine_ls_number_restraints 0
_refine_ls_restrained_S_all 1.010
_refine_ls_R_factor_all 0.1237
_refine_ls_R_factor_gt 0.0606
_refine_ls_shift/su_max 0.000
_refine_ls_shift/su_mean 0.000
_refine_ls_structure_factor_coef Fsqd
_refine_ls_weighting_details 'calc w=1/[\s^2^(Fo^2^)+(0.0662P)^2^+2.3895P] where P=(Fo^2^+2Fc^2^)/3'
_refine_ls_weighting_scheme calc
_refine_ls_wR_factor_gt 0.1461
_refine_ls_wR_factor_ref 0.1846
_reflns_number_gt 8205
_reflns_number_total 13992
_reflns_threshold_expression >2sigma(I)
_cod_data_source_file ja300587z_si_001_10.cif
_cod_data_source_block 11
_cod_original_cell_volume 2026.6(7)
_cod_original_sg_symbol_Hall -P1
_cod_database_code 4117727

loop_
_symmetry_equiv_pos_as_xyz
'x, y, z'
'-x, -y, -z'

loop_
_atom_site_label
_atom_site_type_symbol
_atom_site_fract_x
_atom_site_fract_y
_atom_site_fract_z
_atom_site_U_iso_or_equiv
_atom_site_adp_type
_atom_site_occupancy
_atom_site_symmetry_multiplicity
_atom_site_calc_flag
_atom_site_refinement_flags
P2 P 0.77266(6) 0.10388(5) 0.16100(5) 0.02534(14) Uani 1 1 d .
P1 P 0.86319(6) 0.05512(5) 0.35520(5) 0.02573(14) Uani 1 1 d .
Cl2 Cl 0.91363(6) 0.10445(6) 0.04221(5) 0.03441(15) Uani 1 1 d .
Cl1 Cl 0.69332(6) 0.06531(5) 0.43820(5) 0.03597(16) Uani 1 1 d .
C4 C 1.1349(2) -0.2155(2) 0.3817(2) 0.0314(5) Uani 1 1 d .
H4A H 1.2014 -0.2271 0.3380 0.038 Uiso 1 1 calc R
C35 C 1.1041(2) 0.1843(2) 0.1697(2) 0.0358(6) Uani 1 1 d .
H35A H 1.1849 0.2148 0.1558 0.054 Uiso 1 1 calc R
H35B H 1.0963 0.1599 0.1168 0.054 Uiso 1 1 calc R
H35C H 1.0869 0.1216 0.2368 0.054 Uiso 1 1 calc R
C10 C 0.4354(2) -0.0622(2) 0.1834(2) 0.0343(6) Uani 1 1 d .
H10A H 0.3567 -0.0424 0.1992 0.041 Uiso 1 1 calc R
C32 C 0.9855(3) 0.4637(2) 0.1305(2) 0.0395(7) Uani 1 1 d .
C34 C 0.8166(3) 0.3317(2) 0.1894(2) 0.0327(5) Uani 1 1 d .
C9 C 0.5216(2) -0.0365(2) 0.22536(18) 0.0287(5) Uani 1 1 d .
C16 C 0.8238(2) -0.4673(2) 0.5425(2) 0.0330(6) Uani 1 1 d .
H16A H 0.8774 -0.5233 0.5458 0.040 Uiso 1 1 calc R
C33 C 0.8644(3) 0.4381(2) 0.1563(2) 0.0383(6) Uani 1 1 d .
H33A H 0.8122 0.4954 0.1512 0.046 Uiso 1 1 calc R
C24 C 0.3675(3) -0.1407(3) 0.0727(2) 0.0458(8) Uani 1 1 d .
H24A H 0.4048 -0.1686 0.0226 0.069 Uiso 1 1 calc R
H24B H 0.3282 -0.0736 0.0386 0.069 Uiso 1 1 calc R
H24C H 0.3089 -0.1963 0.1265 0.069 Uiso 1 1 calc R
C30 C 1.0180(2) 0.2710(2) 0.16884(18) 0.0313(5) Uani 1 1 d .
C12 C 0.5759(2) -0.1450(2) 0.09820(19) 0.0318(5) Uani 1 1 d .
H12A H 0.5941 -0.1826 0.0553 0.038 Uiso 1 1 calc R
C25 C 0.7880(2) -0.1557(2) 0.1099(2) 0.0337(6) Uani 1 1 d .
H25A H 0.7870 -0.1929 0.0652 0.051 Uiso 0.50 1 calc PR
H25B H 0.8130 -0.2060 0.1722 0.051 Uiso 0.50 1 calc PR
H25C H 0.8435 -0.0908 0.0740 0.051 Uiso 0.50 1 calc PR
H25D H 0.8420 -0.1336 0.1424 0.051 Uiso 0.50 1 calc PR
H25E H 0.8160 -0.1205 0.0354 0.051 Uiso 0.50 1 calc PR
H25F H 0.7855 -0.2357 0.1335 0.051 Uiso 0.50 1 calc PR
C18 C 0.6698(3) -0.3925(2) 0.6255(2) 0.0332(6) Uani 1 1 d .
H18A H 0.6166 -0.3973 0.6859 0.040 Uiso 1 1 calc R
C19 C 0.6643(2) -0.3056(2) 0.53257(19) 0.0275(5) Uani 1 1 d .
C28 C 0.5693(2) -0.2245(2) 0.5278(2) 0.0353(6) Uani 1 1 d .
H28A H 0.5779 -0.1688 0.4573 0.053 Uiso 0.50 1 calc PR
H28B H 0.5773 -0.1888 0.5725 0.053 Uiso 0.50 1 calc PR
H28C H 0.4911 -0.2633 0.5505 0.053 Uiso 0.50 1 calc PR
H28D H 0.5196 -0.2451 0.5962 0.053 Uiso 0.50 1 calc PR
H28E H 0.5202 -0.2251 0.4810 0.053 Uiso 0.50 1 calc PR
H28F H 0.6064 -0.1506 0.5030 0.053 Uiso 0.50 1 calc PR
C11 C 0.4604(2) -0.1156(2) 0.1196(2) 0.0344(6) Uani 1 1 d .
C31 C 1.0601(3) 0.3795(2) 0.1374(2) 0.0383(6) Uani 1 1 d .
H31A H 1.1432 0.3959 0.1202 0.046 Uiso 1 1 calc R
C15 C 0.8204(2) -0.3823(2) 0.4475(2) 0.0277(5) Uani 1 1 d .
C21 C 1.2346(3) -0.3166(3) 0.5294(3) 0.0424(7) Uani 1 1 d .
H21A H 1.2951 -0.3218 0.4744 0.064 Uiso 0.50 1 calc PR
H21B H 1.2065 -0.3906 0.5812 0.064 Uiso 0.50 1 calc PR
H21C H 1.2687 -0.2761 0.5608 0.064 Uiso 0.50 1 calc PR
H21D H 1.2184 -0.3372 0.6032 0.064 Uiso 0.50 1 calc PR
H21E H 1.3070 -0.2684 0.4964 0.064 Uiso 0.50 1 calc PR
H21F H 1.2449 -0.3829 0.5168 0.064 Uiso 0.50 1 calc PR
C20 C 1.0527(2) -0.1124(2) 0.2252(2) 0.0331(6) Uani 1 1 d .
H20A H 0.9817 -0.0738 0.2072 0.050 Uiso 0.50 1 calc PR
H20B H 1.0603 -0.1731 0.2042 0.050 Uiso 0.50 1 calc PR
H20C H 1.1227 -0.0612 0.1899 0.050 Uiso 0.50 1 calc PR
H20D H 1.1281 -0.1316 0.1937 0.050 Uiso 0.50 1 calc PR
H20E H 1.0495 -0.0323 0.1967 0.050 Uiso 0.50 1 calc PR
H20F H 0.9871 -0.1442 0.2110 0.050 Uiso 0.50 1 calc PR
C5 C 1.1323(2) -0.2570(2) 0.4858(2) 0.0318(5) Uani 1 1 d .
C3 C 1.0426(2) -0.1571(2) 0.33926(19) 0.0269(5) Uani 1 1 d .
C23 C 0.4890(2) 0.0234(3) 0.2931(2) 0.0376(6) Uani 1 1 d .
H23A H 0.5592 0.0351 0.3160 0.056 Uiso 0.50 1 calc PR
H23B H 0.4277 -0.0206 0.3528 0.056 Uiso 0.50 1 calc PR
H23C H 0.4591 0.0945 0.2547 0.056 Uiso 0.50 1 calc PR
H23D H 0.4048 0.0376 0.2996 0.056 Uiso 0.50 1 calc PR
H23E H 0.5363 0.0933 0.2629 0.056 Uiso 0.50 1 calc PR
H23F H 0.5049 -0.0218 0.3609 0.056 Uiso 0.50 1 calc PR
C26 C 0.8940(2) -0.3839(2) 0.3514(2) 0.0346(6) Uani 1 1 d .
H26A H 0.8810 -0.3184 0.2921 0.052 Uiso 0.50 1 calc PR
H26B H 0.8711 -0.4499 0.3448 0.052 Uiso 0.50 1 calc PR
H26C H 0.9779 -0.3844 0.3544 0.052 Uiso 0.50 1 calc PR
H26D H 0.9390 -0.4500 0.3688 0.052 Uiso 0.50 1 calc PR
H26E H 0.9489 -0.3186 0.3161 0.052 Uiso 0.50 1 calc PR
H26F H 0.8421 -0.3841 0.3065 0.052 Uiso 0.50 1 calc PR
C6 C 1.0348(2) -0.2390(2) 0.5483(2) 0.0295(5) Uani 1 1 d .
H6A H 1.0315 -0.2679 0.6198 0.035 Uiso 1 1 calc R
C22 C 0.8440(2) -0.1554(2) 0.58183(19) 0.0315(5) Uani 1 1 d .
H22A H 0.7848 -0.1136 0.5443 0.047 Uiso 0.50 1 calc PR
H22B H 0.8775 -0.1123 0.6111 0.047 Uiso 0.50 1 calc PR
H22C H 0.8064 -0.2246 0.6369 0.047 Uiso 0.50 1 calc PR
H22D H 0.8610 -0.1867 0.6506 0.047 Uiso 0.50 1 calc PR
H22E H 0.7683 -0.1880 0.5838 0.047 Uiso 0.50 1 calc PR
H22F H 0.8394 -0.0757 0.5579 0.047 Uiso 0.50 1 calc PR
C27 C 0.7563(4) -0.5651(3) 0.7344(3) 0.0574(9) Uani 1 1 d .
H27A H 0.8177 -0.6140 0.7247 0.086 Uiso 1 1 calc R
H27B H 0.6794 -0.6067 0.7646 0.086 Uiso 1 1 calc R
H27C H 0.7751 -0.5349 0.7802 0.086 Uiso 1 1 calc R
C37 C 0.6841(3) 0.3120(2) 0.2153(3) 0.0424(7) Uani 1 1 d .
H37A H 0.6637 0.2339 0.2373 0.064 Uiso 0.50 1 calc PR
H37B H 0.6519 0.3557 0.1548 0.064 Uiso 0.50 1 calc PR
H37C H 0.6503 0.3337 0.2707 0.064 Uiso 0.50 1 calc PR
H37D H 0.6470 0.3816 0.2046 0.064 Uiso 0.50 1 calc PR
H37E H 0.6587 0.2598 0.2871 0.064 Uiso 0.50 1 calc PR
H37F H 0.6603 0.2819 0.1712 0.064 Uiso 0.50 1 calc PR
C29 C 0.8949(2) 0.2482(2) 0.19594(18) 0.0278(5) Uani 1 1 d .
C36 C 1.0325(4) 0.5805(3) 0.0950(2) 0.0512(9) Uani 1 1 d .
H36A H 0.9708 0.6308 0.0717 0.077 Uiso 1 1 calc R
H36B H 1.1014 0.5973 0.0385 0.077 Uiso 1 1 calc R
H36C H 1.0559 0.5891 0.1518 0.077 Uiso 1 1 calc R
C17 C 0.7512(3) -0.4724(2) 0.6322(2) 0.0357(6) Uani 1 1 d .
N1 N 0.85234(17) -0.07270(16) 0.35980(14) 0.0228(4) Uani 1 1 d .
N2 N 0.73097(17) -0.03062(16) 0.23744(15) 0.0236(4) Uani 1 1 d .
N4 N 0.85043(18) 0.13398(16) 0.23393(15) 0.0252(4) Uani 1 1 d .
C1 C 0.77320(19) -0.11249(19) 0.31948(16) 0.0217(4) Uani 1 1 d .
C2 C 0.9452(2) -0.14062(19) 0.40464(18) 0.0237(4) Uani 1 1 d .
C14 C 0.7447(2) -0.29745(19) 0.44417(18) 0.0246(5) Uani 1 1 d .
C8 C 0.6376(2) -0.0654(2) 0.20078(17) 0.0249(5) Uani 1 1 d .
N3 N 0.73557(18) -0.21123(17) 0.34893(15) 0.0252(4) Uani 1 1 d .
C7 C 0.9414(2) -0.1798(2) 0.50968(18) 0.0258(5) Uani 1 1 d .
C13 C 0.6660(2) -0.1208(2) 0.13778(18) 0.0267(5) Uani 1 1 d .
C101 C 1.5065(4) -0.3705(4) 0.3599(4) 0.0730(12) Uani 1 1 d .
H10B H 1.5318 -0.4115 0.4245 0.110 Uiso 1 1 calc R
H10C H 1.4211 -0.3846 0.3701 0.110 Uiso 1 1 calc R
H10D H 1.5244 -0.2918 0.3369 0.110 Uiso 1 1 calc R
C100 C 1.5683(4) -0.4051(3) 0.2841(5) 0.0857(17) Uani 1 1 d .
N100 N 1.6101(5) -0.4279(4) 0.2181(5) 0.137(3) Uani 1 1 d .
C300 C 1.514(2) 0.4088(11) -0.0253(8) 0.247(12) Uiso 0.50 1 d PG
Cl3 Cl 1.4239(6) 0.3194(5) 0.0922(5) 0.218(3) Uiso 0.50 1 d PG
Cl4 Cl 1.5717(8) 0.5385(6) -0.0445(7) 0.304(4) Uiso 0.50 1 d PG

loop_
_atom_site_aniso_label
_atom_site_aniso_U_11
_atom_site_aniso_U_22
_atom_site_aniso_U_33
_atom_site_aniso_U_23
_atom_site_aniso_U_13
_atom_site_aniso_U_12
P2 0.0277(3) 0.0238(3) 0.0216(3) -0.0074(2) -0.0038(2) 0.0008(2)
P1 0.0328(3) 0.0232(3) 0.0220(3) -0.0109(2) -0.0043(2) 0.0003(2)
Cl2 0.0366(3) 0.0404(4) 0.0229(3) -0.0133(2) 0.0024(2) -0.0067(3)
Cl1 0.0449(4) 0.0312(3) 0.0281(3) -0.0143(2) 0.0036(3) 0.0065(3)
C4 0.0265(12) 0.0324(13) 0.0402(14) -0.0197(11) -0.0079(10) 0.0042(10)
C35 0.0317(13) 0.0424(16) 0.0349(14) -0.0191(12) -0.0030(11) -0.0030(11)
C10 0.0224(11) 0.0357(14) 0.0321(13) -0.0018(11) -0.0054(10) -0.0012(10)
C32 0.0631(19) 0.0287(14) 0.0246(12) -0.0090(10) -0.0073(12) -0.0113(13)
C34 0.0424(15) 0.0258(12) 0.0257(12) -0.0086(10) -0.0030(10) 0.0006(10)
C9 0.0238(11) 0.0305(13) 0.0225(11) -0.0026(9) -0.0036(9) -0.0002(9)
C16 0.0364(14) 0.0256(12) 0.0394(14) -0.0125(11) -0.0162(11) 0.0044(10)
C33 0.0588(19) 0.0252(13) 0.0272(13) -0.0091(10) -0.0054(12) -0.0001(12)
C24 0.0392(16) 0.0477(18) 0.0410(16) -0.0036(13) -0.0187(13) -0.0125(13)
C30 0.0382(14) 0.0338(13) 0.0206(11) -0.0113(10) -0.0030(10) -0.0040(11)
C12 0.0341(13) 0.0324(13) 0.0267(12) -0.0090(10) -0.0083(10) -0.0047(10)
C25 0.0324(13) 0.0412(15) 0.0339(13) -0.0222(12) -0.0065(11) 0.0025(11)
C18 0.0389(14) 0.0305(13) 0.0275(12) -0.0092(10) -0.0067(10) -0.0037(11)
C19 0.0289(12) 0.0250(12) 0.0280(12) -0.0101(9) -0.0070(9) -0.0003(9)
C28 0.0287(13) 0.0350(14) 0.0365(14) -0.0118(11) -0.0017(10) 0.0015(10)
C11 0.0303(13) 0.0341(14) 0.0278(12) -0.0002(10) -0.0094(10) -0.0078(10)
C31 0.0473(16) 0.0388(15) 0.0252(12) -0.0110(11) -0.0032(11) -0.0145(12)
C15 0.0287(12) 0.0246(12) 0.0327(12) -0.0128(10) -0.0108(10) 0.0016(9)
C21 0.0427(16) 0.0394(16) 0.0581(19) -0.0264(14) -0.0268(14) 0.0130(13)
C20 0.0314(13) 0.0388(15) 0.0281(12) -0.0155(11) -0.0020(10) 0.0062(11)
C5 0.0337(13) 0.0277(13) 0.0417(14) -0.0180(11) -0.0170(11) 0.0045(10)
C3 0.0264(11) 0.0299(12) 0.0269(11) -0.0143(10) -0.0056(9) 0.0015(9)
C23 0.0285(13) 0.0441(16) 0.0375(14) -0.0175(13) -0.0012(11) 0.0070(11)
C26 0.0363(14) 0.0311(13) 0.0386(14) -0.0170(11) -0.0077(11) 0.0061(11)
C6 0.0375(13) 0.0264(12) 0.0282(12) -0.0116(10) -0.0140(10) 0.0010(10)
C22 0.0357(13) 0.0359(14) 0.0241(11) -0.0137(10) -0.0062(10) 0.0023(11)
C27 0.077(3) 0.0467(19) 0.0403(17) -0.0060(15) -0.0224(17) 0.0128(18)
C37 0.0422(16) 0.0299(14) 0.0489(17) -0.0140(13) -0.0029(13) 0.0070(12)
C29 0.0375(13) 0.0219(11) 0.0223(11) -0.0083(9) -0.0045(9) -0.0025(9)
C36 0.082(3) 0.0338(16) 0.0359(15) -0.0117(13) -0.0125(16) -0.0181(16)
C17 0.0454(16) 0.0278(13) 0.0321(13) -0.0072(11) -0.0160(12) 0.0012(11)
N1 0.0253(9) 0.0223(9) 0.0218(9) -0.0102(7) -0.0052(7) 0.0024(7)
N2 0.0231(9) 0.0248(10) 0.0212(9) -0.0079(7) -0.0049(7) 0.0020(7)
N4 0.0298(10) 0.0225(10) 0.0215(9) -0.0087(8) -0.0022(8) -0.0013(8)
C1 0.0205(10) 0.0261(11) 0.0189(9) -0.0109(8) -0.0019(8) 0.0028(8)
C2 0.0245(11) 0.0220(11) 0.0261(11) -0.0113(9) -0.0060(9) 0.0005(8)
C14 0.0236(11) 0.0228(11) 0.0272(11) -0.0090(9) -0.0083(9) -0.0006(8)
C8 0.0245(11) 0.0254(11) 0.0212(10) -0.0057(9) -0.0054(8) -0.0002(9)
N3 0.0245(10) 0.0244(10) 0.0259(10) -0.0092(8) -0.0066(8) 0.0020(7)
C7 0.0294(12) 0.0254(11) 0.0254(11) -0.0124(9) -0.0080(9) -0.0004(9)
C13 0.0272(11) 0.0270(12) 0.0222(10) -0.0070(9) -0.0041(9) -0.0007(9)
C101 0.075(3) 0.067(3) 0.078(3) -0.025(2) -0.027(2) -0.021(2)
C100 0.048(2) 0.036(2) 0.145(5) -0.021(3) 0.004(3) 0.0003(16)
N100 0.127(4) 0.052(2) 0.192(6) -0.057(3) 0.065(4) -0.008(3)

loop_
_atom_type_symbol
_atom_type_description
_atom_type_scat_dispersion_real
_atom_type_scat_dispersion_imag
_atom_type_scat_source
C C 0.0033 0.0016 'International Tables Vol C Tables 4.2.6.8 and 6.1.1.4'
H H 0.0000 0.0000 'International Tables Vol C Tables 4.2.6.8 and 6.1.1.4'
N N 0.0061 0.0033 'International Tables Vol C Tables 4.2.6.8 and 6.1.1.4'
P P 0.1023 0.0942 'International Tables Vol C Tables 4.2.6.8 and 6.1.1.4'
Cl Cl 0.1484 0.1585 'International Tables Vol C Tables 4.2.6.8 and 6.1.1.4'

loop_
_geom_angle_atom_site_label_1
_geom_angle_atom_site_label_2
_geom_angle_atom_site_label_3
_geom_angle
_geom_angle_site_symmetry_1
_geom_angle_site_symmetry_3
N2 P2 N4 100.52(10) . .
N2 P2 Cl2 105.86(8) . .
N4 P2 Cl2 100.17(8) . .
N4 P1 N1 101.36(10) . .
N4 P1 Cl1 101.13(9) . .
N1 P1 Cl1 101.68(8) . .
C5 C4 C3 122.0(2) . .
C5 C4 H4A 119.0 . .
C3 C4 H4A 119.0 . .
C30 C35 H35A 109.5 . .
C30 C35 H35B 109.5 . .
H35A C35 H35B 109.5 . .
C30 C35 H35C 109.5 . .
H35A C35 H35C 109.5 . .
H35B C35 H35C 109.5 . .
C11 C10 C9 122.4(2) . .
C11 C10 H10A 118.8 . .
C9 C10 H10A 118.8 . .
C31 C32 C33 117.9(3) . .
C31 C32 C36 121.8(3) . .
C33 C32 C36 120.3(3) . .
C33 C34 C29 118.1(3) . .
C33 C34 C37 118.7(3) . .
C29 C34 C37 123.2(2) . .
C10 C9 C8 118.3(3) . .
C10 C9 C23 119.8(2) . .
C8 C9 C23 121.9(2) . .
C17 C16 C15 121.9(3) . .
C17 C16 H16A 119.1 . .
C15 C16 H16A 119.1 . .
C32 C33 C34 122.5(3) . .
C32 C33 H33A 118.8 . .
C34 C33 H33A 118.8 . .
C11 C24 H24A 109.5 . .
C11 C24 H24B 109.5 . .
H24A C24 H24B 109.5 . .
C11 C24 H24C 109.5 . .
H24A C24 H24C 109.5 . .
H24B C24 H24C 109.5 . .
C31 C30 C29 117.7(3) . .
C31 C30 C35 119.9(3) . .
C29 C30 C35 122.4(2) . .
C11 C12 C13 122.1(3) . .
C11 C12 H12A 118.9 . .
C13 C12 H12A 118.9 . .
C13 C25 H25A 109.5 . .
C13 C25 H25B 109.5 . .
H25A C25 H25B 109.5 . .
C13 C25 H25C 109.5 . .
H25A C25 H25C 109.5 . .
H25B C25 H25C 109.5 . .
C13 C25 H25D 109.5 . .
H25A C25 H25D 141.1 . .
H25B C25 H25D 56.3 . .
H25C C25 H25D 56.3 . .
C13 C25 H25E 109.5 . .
H25A C25 H25E 56.3 . .
H25B C25 H25E 141.1 . .
H25C C25 H25E 56.3 . .
H25D C25 H25E 109.5 . .
C13 C25 H25F 109.5 . .
H25A C25 H25F 56.3 . .
H25B C25 H25F 56.3 . .
H25C C25 H25F 141.1 . .
H25D C25 H25F 109.5 . .
H25E C25 H25F 109.5 . .
C17 C18 C19 121.6(3) . .
C17 C18 H18A 119.2 . .
C19 C18 H18A 119.2 . .
C18 C19 C14 118.9(2) . .
C18 C19 C28 119.8(2) . .
C14 C19 C28 121.2(2) . .
C19 C28 H28A 109.5 . .
C19 C28 H28B 109.5 . .
H28A C28 H28B 109.5 . .
C19 C28 H28C 109.5 . .
H28A C28 H28C 109.5 . .
H28B C28 H28C 109.5 . .
C19 C28 H28D 109.5 . .
H28A C28 H28D 141.1 . .
H28B C28 H28D 56.3 . .
H28C C28 H28D 56.3 . .
C19 C28 H28E 109.5 . .
H28A C28 H28E 56.3 . .
H28B C28 H28E 141.1 . .
H28C C28 H28E 56.3 . .
H28D C28 H28E 109.5 . .
C19 C28 H28F 109.5 . .
H28A C28 H28F 56.3 . .
H28B C28 H28F 56.3 . .
H28C C28 H28F 141.1 . .
H28D C28 H28F 109.5 . .
H28E C28 H28F 109.5 . .
C10 C11 C12 118.0(2) . .
C10 C11 C24 122.0(3) . .
C12 C11 C24 120.0(3) . .
C32 C31 C30 122.6(3) . .
C32 C31 H31A 118.7 . .
C30 C31 H31A 118.7 . .
C16 C15 C14 118.5(2) . .
C16 C15 C26 120.3(2) . .
C14 C15 C26 121.2(2) . .
C5 C21 H21A 109.5 . .
C5 C21 H21B 109.5 . .
H21A C21 H21B 109.5 . .
C5 C21 H21C 109.5 . .
H21A C21 H21C 109.5 . .
H21B C21 H21C 109.5 . .
C5 C21 H21D 109.5 . .
H21A C21 H21D 141.1 . .
H21B C21 H21D 56.3 . .
H21C C21 H21D 56.3 . .
C5 C21 H21E 109.5 . .
H21A C21 H21E 56.3 . .
H21B C21 H21E 141.1 . .
H21C C21 H21E 56.3 . .
H21D C21 H21E 109.5 . .
C5 C21 H21F 109.5 . .
H21A C21 H21F 56.3 . .
H21B C21 H21F 56.3 . .
H21C C21 H21F 141.1 . .
H21D C21 H21F 109.5 . .
H21E C21 H21F 109.5 . .
C3 C20 H20A 109.5 . .
C3 C20 H20B 109.5 . .
H20A C20 H20B 109.5 . .
C3 C20 H20C 109.5 . .
H20A C20 H20C 109.5 . .
H20B C20 H20C 109.5 . .
C3 C20 H20D 109.5 . .
H20A C20 H20D 141.1 . .
H20B C20 H20D 56.3 . .
H20C C20 H20D 56.3 . .
C3 C20 H20E 109.5 . .
H20A C20 H20E 56.3 . .
H20B C20 H20E 141.1 . .
H20C C20 H20E 56.3 . .
H20D C20 H20E 109.5 . .
C3 C20 H20F 109.5 . .
H20A C20 H20F 56.3 . .
H20B C20 H20F 56.3 . .
H20C C20 H20F 141.1 . .
H20D C20 H20F 109.5 . .
H20E C20 H20F 109.5 . .
C6 C5 C4 118.2(2) . .
C6 C5 C21 120.8(3) . .
C4 C5 C21 121.0(3) . .
C4 C3 C2 118.4(2) . .
C4 C3 C20 119.0(2) . .
C2 C3 C20 122.6(2) . .
C9 C23 H23A 109.5 . .
C9 C23 H23B 109.5 . .
H23A C23 H23B 109.5 . .
C9 C23 H23C 109.5 . .
H23A C23 H23C 109.5 . .
H23B C23 H23C 109.5 . .
C9 C23 H23D 109.5 . .
H23A C23 H23D 141.1 . .
H23B C23 H23D 56.3 . .
H23C C23 H23D 56.3 . .
C9 C23 H23E 109.5 . .
H23A C23 H23E 56.3 . .
H23B C23 H23E 141.1 . .
H23C C23 H23E 56.3 . .
H23D C23 H23E 109.5 . .
C9 C23 H23F 109.5 . .
H23A C23 H23F 56.3 . .
H23B C23 H23F 56.3 . .
H23C C23 H23F 141.1 . .
H23D C23 H23F 109.5 . .
H23E C23 H23F 109.5 . .
C15 C26 H26A 109.5 . .
C15 C26 H26B 109.5 . .
H26A C26 H26B 109.5 . .
C15 C26 H26C 109.5 . .
H26A C26 H26C 109.5 . .
H26B C26 H26C 109.5 . .
C15 C26 H26D 109.5 . .
H26A C26 H26D 141.1 . .
H26B C26 H26D 56.3 . .
H26C C26 H26D 56.3 . .
C15 C26 H26E 109.5 . .
H26A C26 H26E 56.3 . .
H26B C26 H26E 141.1 . .
H26C C26 H26E 56.3 . .
H26D C26 H26E 109.5 . .
C15 C26 H26F 109.5 . .
H26A C26 H26F 56.3 . .
H26B C26 H26F 56.3 . .
H26C C26 H26F 141.1 . .
H26D C26 H26F 109.5 . .
H26E C26 H26F 109.5 . .
C5 C6 C7 122.1(2) . .
C5 C6 H6A 118.9 . .
C7 C6 H6A 118.9 . .
C7 C22 H22A 109.5 . .
C7 C22 H22B 109.5 . .
H22A C22 H22B 109.5 . .
C7 C22 H22C 109.5 . .
H22A C22 H22C 109.5 . .
H22B C22 H22C 109.5 . .
C7 C22 H22D 109.5 . .
H22A C22 H22D 141.1 . .
H22B C22 H22D 56.3 . .
H22C C22 H22D 56.3 . .
C7 C22 H22E 109.5 . .
H22A C22 H22E 56.3 . .
H22B C22 H22E 141.1 . .
H22C C22 H22E 56.3 . .
H22D C22 H22E 109.5 . .
C7 C22 H22F 109.5 . .
H22A C22 H22F 56.3 . .
H22B C22 H22F 56.3 . .
H22C C22 H22F 141.1 . .
H22D C22 H22F 109.5 . .
H22E C22 H22F 109.5 . .
C17 C27 H27A 109.5 . .
C17 C27 H27B 109.5 . .
H27A C27 H27B 109.5 . .
C17 C27 H27C 109.5 . .
H27A C27 H27C 109.5 . .
H27B C27 H27C 109.5 . .
C34 C37 H37A 109.5 . .
C34 C37 H37B 109.5 . .
H37A C37 H37B 109.5 . .
C34 C37 H37C 109.5 . .
H37A C37 H37C 109.5 . .
H37B C37 H37C 109.5 . .
C34 C37 H37D 109.5 . .
H37A C37 H37D 141.1 . .
H37B C37 H37D 56.3 . .
H37C C37 H37D 56.3 . .
C34 C37 H37E 109.5 . .
H37A C37 H37E 56.3 . .
H37B C37 H37E 141.1 . .
H37C C37 H37E 56.3 . .
H37D C37 H37E 109.5 . .
C34 C37 H37F 109.5 . .
H37A C37 H37F 56.3 . .
H37B C37 H37F 56.3 . .
H37C C37 H37F 141.1 . .
H37D C37 H37F 109.5 . .
H37E C37 H37F 109.5 . .
C34 C29 C30 121.2(2) . .
C34 C29 N4 120.8(2) . .
C30 C29 N4 118.0(2) . .
C32 C36 H36A 109.5 . .
C32 C36 H36B 109.5 . .
H36A C36 H36B 109.5 . .
C32 C36 H36C 109.5 . .
H36A C36 H36C 109.5 . .
H36B C36 H36C 109.5 . .
C16 C17 C18 118.4(2) . .
C16 C17 C27 121.1(3) . .
C18 C17 C27 120.5(3) . .
C1 N1 C2 120.67(19) . .
C1 N1 P1 127.40(16) . .
C2 N1 P1 111.73(15) . .
C1 N2 C8 117.03(19) . .
C1 N2 P2 133.69(17) . .
C8 N2 P2 109.06(15) . .
C29 N4 P1 113.76(16) . .
C29 N4 P2 117.01(16) . .
P1 N4 P2 128.25(12) . .
N3 C1 N1 127.7(2) . .
N3 C1 N2 117.5(2) . .
N1 C1 N2 114.7(2) . .
C3 C2 C7 120.7(2) . .
C3 C2 N1 118.6(2) . .
C7 C2 N1 120.4(2) . .
C19 C14 C15 120.3(2) . .
C19 C14 N3 118.7(2) . .
C15 C14 N3 120.3(2) . .
C13 C8 C9 121.0(2) . .
C13 C8 N2 120.1(2) . .
C9 C8 N2 118.7(2) . .
C1 N3 C14 123.9(2) . .
C6 C7 C2 118.6(2) . .
C6 C7 C22 118.5(2) . .
C2 C7 C22 122.8(2) . .
C8 C13 C12 118.2(2) . .
C8 C13 C25 123.7(2) . .
C12 C13 C25 118.1(2) . .
C100 C101 H10B 109.5 . .
C100 C101 H10C 109.5 . .
H10B C101 H10C 109.5 . .
C100 C101 H10D 109.5 . .
H10B C101 H10D 109.5 . .
H10C C101 H10D 109.5 . .
N100 C100 C101 173.6(7) . .
Cl4 C300 Cl4 67.7(8) 2_865 .
Cl4 C300 Cl3 61.0(6) 2_865 .
Cl4 C300 Cl3 122.0 . .
Cl4 Cl3 C300 55.8(10) 2_865 .
C300 Cl4 Cl3 63.2(10) 2_865 2_865
C300 Cl4 C300 112.3(5) 2_865 .
Cl3 Cl4 C300 154(2) 2_865 .
C300 Cl4 Cl4 59.4(7) 2_865 2_865
Cl3 Cl4 Cl4 116.6(11) 2_865 2_865
C300 Cl4 Cl4 52.9(9) . 2_865

loop_
_geom_bond_atom_site_label_1
_geom_bond_atom_site_label_2
_geom_bond_distance
_geom_bond_site_symmetry_2
P2 N2 1.701(2) .
P2 N4 1.704(2) .
P2 Cl2 2.1290(12) .
P1 N4 1.688(2) .
P1 N1 1.696(2) .
P1 Cl1 2.1228(11) .
C4 C5 1.389(4) .
C4 C3 1.398(4) .
C4 H4A 0.9500 .
C35 C30 1.504(4) .
C35 H35A 0.9800 .
C35 H35B 0.9800 .
C35 H35C 0.9800 .
C10 C11 1.384(4) .
C10 C9 1.394(4) .
C10 H10A 0.9500 .
C32 C31 1.381(5) .
C32 C33 1.387(4) .
C32 C36 1.510(4) .
C34 C33 1.393(4) .
C34 C29 1.402(4) .
C34 C37 1.505(4) .
C9 C8 1.403(3) .
C9 C23 1.509(4) .
C16 C17 1.387(4) .
C16 C15 1.395(4) .
C16 H16A 0.9500 .
C33 H33A 0.9500 .
C24 C11 1.505(4) .
C24 H24A 0.9800 .
C24 H24B 0.9800 .
C24 H24C 0.9800 .
C30 C31 1.401(4) .
C30 C29 1.405(4) .
C12 C11 1.391(4) .
C12 C13 1.399(3) .
C12 H12A 0.9500 .
C25 C13 1.502(4) .
C25 H25A 0.9800 .
C25 H25B 0.9800 .
C25 H25C 0.9800 .
C25 H25D 0.9800 .
C25 H25E 0.9800 .
C25 H25F 0.9800 .
C18 C17 1.391(4) .
C18 C19 1.391(3) .
C18 H18A 0.9500 .
C19 C14 1.400(4) .
C19 C28 1.513(4) .
C28 H28A 0.9800 .
C28 H28B 0.9800 .
C28 H28C 0.9800 .
C28 H28D 0.9800 .
C28 H28E 0.9800 .
C28 H28F 0.9800 .
C31 H31A 0.9500 .
C15 C14 1.404(3) .
C15 C26 1.502(4) .
C21 C5 1.508(4) .
C21 H21A 0.9800 .
C21 H21B 0.9800 .
C21 H21C 0.9800 .
C21 H21D 0.9800 .
C21 H21E 0.9800 .
C21 H21F 0.9800 .
C20 C3 1.509(3) .
C20 H20A 0.9800 .
C20 H20B 0.9800 .
C20 H20C 0.9800 .
C20 H20D 0.9800 .
C20 H20E 0.9800 .
C20 H20F 0.9800 .
C5 C6 1.384(4) .
C3 C2 1.400(3) .
C23 H23A 0.9800 .
C23 H23B 0.9800 .
C23 H23C 0.9800 .
C23 H23D 0.9800 .
C23 H23E 0.9800 .
C23 H23F 0.9800 .
C26 H26A 0.9800 .
C26 H26B 0.9800 .
C26 H26C 0.9800 .
C26 H26D 0.9800 .
C26 H26E 0.9800 .
C26 H26F 0.9800 .
C6 C7 1.393(3) .
C6 H6A 0.9500 .
C22 C7 1.510(4) .
C22 H22A 0.9800 .
C22 H22B 0.9800 .
C22 H22C 0.9800 .
C22 H22D 0.9800 .
C22 H22E 0.9800 .
C22 H22F 0.9800 .
C27 C17 1.511(4) .
C27 H27A 0.9800 .
C27 H27B 0.9800 .
C27 H27C 0.9800 .
C37 H37A 0.9800 .
C37 H37B 0.9800 .
C37 H37C 0.9800 .
C37 H37D 0.9800 .
C37 H37E 0.9800 .
C37 H37F 0.9800 .
C29 N4 1.464(3) .
C36 H36A 0.9800 .
C36 H36B 0.9800 .
C36 H36C 0.9800 .
N1 C1 1.411(3) .
N1 C2 1.465(3) .
N2 C1 1.416(3) .
N2 C8 1.467(3) .
C1 N3 1.270(3) .
C2 C7 1.401(3) .
C14 N3 1.419(3) .
C8 C13 1.399(4) .
C101 C100 1.433(7) .
C101 H10B 0.9800 .
C101 H10C 0.9800 .
C101 H10D 0.9800 .
C100 N100 1.147(8) .
C300 Cl4 1.64(3) 2_865
C300 Cl4 1.7696 .
C300 Cl3 1.7702 .
Cl3 Cl4 1.734(11) 2_865
Cl4 C300 1.641(17) 2_865
Cl4 Cl3 1.734(14) 2_865
Cl4 Cl4 1.903(14) 2_865

loop_
_geom_torsion_atom_site_label_1
_geom_torsion_atom_site_label_2
_geom_torsion_atom_site_label_3
_geom_torsion_atom_site_label_4
_geom_torsion
_geom_torsion_site_symmetry_1
_geom_torsion_site_symmetry_4
C11 C10 C9 C8 0.5(4) . .
C11 C10 C9 C23 179.1(2) . .
C31 C32 C33 C34 0.6(4) . .
C36 C32 C33 C34 180.0(3) . .
C29 C34 C33 C32 -0.3(4) . .
C37 C34 C33 C32 -179.8(3) . .
C17 C18 C19 C14 -1.5(4) . .
C17 C18 C19 C28 176.1(3) . .
C9 C10 C11 C12 0.6(4) . .
C9 C10 C11 C24 -178.5(2) . .
C13 C12 C11 C10 -0.9(4) . .
C13 C12 C11 C24 178.3(2) . .
C33 C32 C31 C30 0.3(4) . .
C36 C32 C31 C30 -179.1(3) . .
C29 C30 C31 C32 -1.3(4) . .
C35 C30 C31 C32 176.9(3) . .
C17 C16 C15 C14 2.9(4) . .
C17 C16 C15 C26 -175.5(3) . .
C3 C4 C5 C6 -0.2(4) . .
C3 C4 C5 C21 -178.0(3) . .
C5 C4 C3 C2 0.0(4) . .
C5 C4 C3 C20 178.7(2) . .
C4 C5 C6 C7 -0.9(4) . .
C21 C5 C6 C7 177.0(2) . .
C33 C34 C29 C30 -0.8(4) . .
C37 C34 C29 C30 178.6(3) . .
C33 C34 C29 N4 177.6(2) . .
C37 C34 C29 N4 -3.0(4) . .
C31 C30 C29 C34 1.5(4) . .
C35 C30 C29 C34 -176.6(2) . .
C31 C30 C29 N4 -176.9(2) . .
C35 C30 C29 N4 5.0(4) . .
C15 C16 C17 C18 2.7(4) . .
C15 C16 C17 C27 -179.9(3) . .
C19 C18 C17 C16 -3.4(4) . .
C19 C18 C17 C27 179.2(3) . .
N4 P1 N1 C1 -42.2(2) . .
Cl1 P1 N1 C1 61.81(19) . .
N4 P1 N1 C2 132.58(16) . .
Cl1 P1 N1 C2 -123.39(15) . .
N4 P2 N2 C1 -20.0(2) . .
Cl2 P2 N2 C1 83.9(2) . .
N4 P2 N2 C8 165.74(16) . .
Cl2 P2 N2 C8 -90.40(15) . .
C34 C29 N4 P1 -103.2(2) . .
C30 C29 N4 P1 75.2(2) . .
C34 C29 N4 P2 66.4(3) . .
C30 C29 N4 P2 -115.2(2) . .
N1 P1 N4 C29 -160.80(17) . .
Cl1 P1 N4 C29 94.72(17) . .
N1 P1 N4 P2 31.02(18) . .
Cl1 P1 N4 P2 -73.46(16) . .
N2 P2 N4 C29 -175.65(17) . .
Cl2 P2 N4 C29 75.94(18) . .
N2 P2 N4 P1 -7.81(18) . .
Cl2 P2 N4 P1 -116.21(15) . .
C2 N1 C1 N3 31.2(3) . .
P1 N1 C1 N3 -154.4(2) . .
C2 N1 C1 N2 -149.7(2) . .
P1 N1 C1 N2 24.7(3) . .
C8 N2 C1 N3 6.4(3) . .
P2 N2 C1 N3 -167.52(19) . .
C8 N2 C1 N1 -172.78(19) . .
P2 N2 C1 N1 13.3(3) . .
C4 C3 C2 C7 1.2(4) . .
C20 C3 C2 C7 -177.4(2) . .
C4 C3 C2 N1 175.6(2) . .
C20 C3 C2 N1 -3.1(4) . .
C1 N1 C2 C3 72.8(3) . .
P1 N1 C2 C3 -102.4(2) . .
C1 N1 C2 C7 -112.8(2) . .
P1 N1 C2 C7 72.0(2) . .
C18 C19 C14 C15 7.2(4) . .
C28 C19 C14 C15 -170.4(2) . .
C18 C19 C14 N3 177.4(2) . .
C28 C19 C14 N3 -0.2(3) . .
C16 C15 C14 C19 -7.8(3) . .
C26 C15 C14 C19 170.5(2) . .
C16 C15 C14 N3 -177.9(2) . .
C26 C15 C14 N3 0.5(3) . .
C10 C9 C8 C13 -1.4(4) . .
C23 C9 C8 C13 -180.0(2) . .
C10 C9 C8 N2 175.0(2) . .
C23 C9 C8 N2 -3.6(3) . .
C1 N2 C8 C13 -77.6(3) . .
P2 N2 C8 C13 97.7(2) . .
C1 N2 C8 C9 105.9(2) . .
P2 N2 C8 C9 -78.7(2) . .
N1 C1 N3 C14 15.7(4) . .
N2 C1 N3 C14 -163.4(2) . .
C19 C14 N3 C1 78.4(3) . .
C15 C14 N3 C1 -111.4(3) . .
C5 C6 C7 C2 2.1(4) . .
C5 C6 C7 C22 -174.6(2) . .
C3 C2 C7 C6 -2.3(4) . .
N1 C2 C7 C6 -176.5(2) . .
C3 C2 C7 C22 174.3(2) . .
N1 C2 C7 C22 0.1(4) . .
C9 C8 C13 C12 1.2(3) . .
N2 C8 C13 C12 -175.2(2) . .
C9 C8 C13 C25 -179.0(2) . .
N2 C8 C13 C25 4.6(4) . .
C11 C12 C13 C8 0.0(4) . .
C11 C12 C13 C25 -179.8(2) . .
Cl4 C300 Cl3 Cl4 31(3) . 2_865
Cl4 C300 Cl4 C300 0.0(11) 2_865 2_865
Cl3 C300 Cl4 C300 -29.0(13) . 2_865
Cl4 C300 Cl4 Cl3 -74(2) 2_865 2_865
Cl3 C300 Cl4 Cl3 -103(3) . 2_865
Cl3 C300 Cl4 Cl4 -29(2) . 2_865
